data_4314632
loop_
_publ_author_name
'Tian-Hua Zhou'
'Fei-Yan Yi'
'Pei-Xin Li'
'Jiang-Gao Mao'

_publ_section_title
;
 Synthesis, Crystal Structures, and Luminescent Properties of Two Series'
 of New Lanthanide (III) Amino-Carboxylate-Phosphonates
;
_journal_name_full 'Inorganic Chemistry'
_journal_page_first 905
_journal_page_last 915
_journal_paper_doi 10.1021/ic901621x
_journal_volume 49
_journal_year 2010
_chemical_formula_moiety 'C9 H14 Cl N O7 P Sm'
_chemical_formula_sum 'C9 H14 Cl N O7 P Sm'
_chemical_formula_weight 464.98
_chemical_name_systematic
; 
 ? 
;
_space_group_IT_number 62
_symmetry_cell_setting orthorhombic
_symmetry_space_group_name_Hall '-P 2ac 2n'
_symmetry_space_group_name_H-M 'P n m a'
_atom_sites_solution_hydrogens geom
_atom_sites_solution_primary direct
_atom_sites_solution_secondary difmap
_audit_creation_method SHELXL-97
_cell_angle_alpha 90.00
_cell_angle_beta 90.00
_cell_angle_gamma 90.00
_cell_formula_units_Z 4
_cell_length_a 23.5128(19)
_cell_length_b 6.8407(5)
_cell_length_c 8.7416(8)
_cell_measurement_reflns_used 3836
_cell_measurement_temperature 293(2)
_cell_measurement_theta_max 27.4835
_cell_measurement_theta_min 3.1009
_cell_volume 1406.0(2)
_computing_structure_refinement 'SHELXL-97 (Sheldrick, 1997)'
_computing_structure_solution 'SHELXS-97 (Sheldrick, 1990)'
_diffrn_ambient_temperature 293(2)
_diffrn_detector_area_resol_mean 14.6306
_diffrn_measured_fraction_theta_full 0.998
_diffrn_measured_fraction_theta_max 0.998
_diffrn_measurement_device_type 'Mercury70 (2x2 bin mode)'
_diffrn_measurement_method CCD_Profile_fitting
_diffrn_radiation_monochromator graphite
_diffrn_radiation_source 'fine-focus sealed tube'
_diffrn_radiation_type MoK\a
_diffrn_radiation_wavelength 0.71073
_diffrn_reflns_av_R_equivalents 0.0294
_diffrn_reflns_av_sigmaI/netI 0.0190
_diffrn_reflns_limit_h_max 30
_diffrn_reflns_limit_h_min -30
_diffrn_reflns_limit_k_max 8
_diffrn_reflns_limit_k_min -8
_diffrn_reflns_limit_l_max 11
_diffrn_reflns_limit_l_min -11
_diffrn_reflns_number 10397
_diffrn_reflns_theta_full 27.48
_diffrn_reflns_theta_max 27.48
_diffrn_reflns_theta_min 2.49
_exptl_absorpt_coefficient_mu 4.508
_exptl_absorpt_correction_T_max 1.0000
_exptl_absorpt_correction_T_min 0.5296
_exptl_absorpt_correction_type multi-scan
_exptl_crystal_colour 'pale yellow'
_exptl_crystal_density_diffrn 2.197
_exptl_crystal_density_method 'not measured'
_exptl_crystal_description plate
_exptl_crystal_F_000 900
_exptl_crystal_size_max 0.18
_exptl_crystal_size_mid 0.1
_exptl_crystal_size_min 0.05
_refine_diff_density_max 1.783
_refine_diff_density_min -1.333
_refine_diff_density_rms 0.125
_refine_ls_extinction_method none
_refine_ls_goodness_of_fit_ref 1.095
_refine_ls_hydrogen_treatment constr
_refine_ls_matrix_type full
_refine_ls_number_parameters 109
_refine_ls_number_reflns 1746
_refine_ls_number_restraints 0
_refine_ls_restrained_S_all 1.095
_refine_ls_R_factor_all 0.0282
_refine_ls_R_factor_gt 0.0268
_refine_ls_shift/su_max 0.001
_refine_ls_shift/su_mean 0.000
_refine_ls_structure_factor_coef Fsqd
_refine_ls_weighting_details 'calc w=1/[\s^2^(Fo^2^)+(0.0265P)^2^+4.7373P] where P=(Fo^2^+2Fc^2^)/3'
_refine_ls_weighting_scheme calc
_refine_ls_wR_factor_gt 0.0616
_refine_ls_wR_factor_ref 0.0625
_reflns_number_gt 1681
_reflns_number_total 1746
_reflns_threshold_expression >2sigma(I)
_cod_data_source_file ic901621x_si_001_1.cif
_cod_data_source_block 1
_cod_depositor_comments
;
The following automatic conversions were performed:

'_exptl_absorpt_correction_type' value 'Multi-scan' changed to
'multi-scan' according to the built-in table from CIF Core dictionary
named 'cif_core.dic' version 2.4.1 from 2010-06-29.

Automatic conversion script
Id: cif_fix_values 1646 2011-03-28 12:23:43Z adriana 
;
_cod_database_code 4314632

loop_
_symmetry_equiv_pos_as_xyz
'x, y, z'
'-x+1/2, -y, z+1/2'
'-x, y+1/2, -z'
'x+1/2, -y+1/2, -z+1/2'
'-x, -y, -z'
'x-1/2, y, -z-1/2'
'x, -y-1/2, z'
'-x-1/2, y-1/2, z-1/2'

loop_
_atom_site_label
_atom_site_type_symbol
_atom_site_fract_x
_atom_site_fract_y
_atom_site_fract_z
_atom_site_U_iso_or_equiv
_atom_site_adp_type
_atom_site_occupancy
_atom_site_symmetry_multiplicity
_atom_site_calc_flag
_atom_site_refinement_flags
_atom_site_disorder_assembly
_atom_site_disorder_group
Sm1 Sm 0.291284(9) 0.2500 0.65874(3) 0.01484(9) Uani 1 2 d S . .
Cl1 Cl 0.40812(7) 0.2500 0.5682(2) 0.0755(8) Uani 1 2 d S . .
P1 P 0.20925(5) 0.2500 1.02081(14) 0.0155(2) Uani 1 2 d S . .
N1 N 0.09927(17) 0.2500 1.1369(5) 0.0263(10) Uani 1 2 d S . .
H1B H 0.1077 0.3570 1.1926 0.032 Uiso 1 1 d R . .
C1 C 0.1327(2) 0.2500 0.9909(6) 0.0370(15) Uani 1 2 d S . .
H1A H 0.1224 0.1364 0.9323 0.044 Uiso 1 1 d R . .
C2 C 0.0375(2) 0.2500 1.0993(7) 0.075(3) Uani 1 2 d S . .
H2A H 0.0294 0.1364 1.0382 0.091 Uiso 1 1 d R . .
C3 C -0.0022(2) 0.2500 1.2358(7) 0.057(2) Uani 1 2 d S . .
C4 C -0.02239(19) 0.4236(11) 1.2937(5) 0.0603(17) Uani 1 1 d . . .
H4A H -0.0074 0.5450 1.2557 0.072 Uiso 1 1 d R . .
C5 C -0.06421(19) 0.4247(9) 1.4065(5) 0.0504(13) Uani 1 1 d . . .
H5A H -0.0787 0.5460 1.4460 0.060 Uiso 1 1 d R . .
C6 C -0.0853(2) 0.2500 1.4621(6) 0.0383(15) Uani 1 2 d S . .
C7 C -0.1305(2) 0.2500 1.5828(6) 0.0314(13) Uani 1 2 d S . .
O1 O 0.23183(17) 0.2500 0.8613(4) 0.0359(10) Uani 1 2 d S . .
O2 O 0.22367(13) 0.0714(4) 1.1128(4) 0.0357(7) Uani 1 1 d . . .
O3 O -0.14856(11) 0.4117(5) 1.6348(3) 0.0367(7) Uani 1 1 d . . .
O1W O 0.19390(18) 0.2500 0.5341(5) 0.0408(10) Uani 1 2 d S . .
H1WA H 0.1903 0.3516 0.4787 0.061 Uiso 1 1 d R . .
O2W O 0.2997(2) 0.2500 0.3678(5) 0.0474(12) Uani 1 2 d S . .
H2WA H 0.3177 0.3516 0.3393 0.071 Uiso 1 1 d R . .

loop_
_atom_site_aniso_label
_atom_site_aniso_U_11
_atom_site_aniso_U_22
_atom_site_aniso_U_33
_atom_site_aniso_U_23
_atom_site_aniso_U_13
_atom_site_aniso_U_12
Sm1 0.01578(13) 0.01304(14) 0.01570(13) 0.000 0.00069(8) 0.000
Cl1 0.0204(7) 0.166(3) 0.0404(9) 0.000 0.0086(6) 0.000
P1 0.0142(5) 0.0154(6) 0.0167(5) 0.000 0.0045(4) 0.000
N1 0.0153(19) 0.044(3) 0.020(2) 0.000 0.0026(15) 0.000
C1 0.018(2) 0.074(5) 0.019(2) 0.000 0.0061(19) 0.000
C2 0.010(3) 0.191(11) 0.025(3) 0.000 0.002(2) 0.000
C3 0.016(3) 0.137(8) 0.018(3) 0.000 0.002(2) 0.000
C4 0.034(2) 0.113(5) 0.034(2) 0.002(3) 0.0094(19) -0.022(3)
C5 0.035(2) 0.081(4) 0.035(2) -0.003(3) 0.0125(18) -0.013(3)
C6 0.016(2) 0.074(5) 0.025(3) 0.000 0.003(2) 0.000
C7 0.019(2) 0.059(4) 0.016(2) 0.000 0.0001(19) 0.000
O1 0.0239(19) 0.065(3) 0.0191(18) 0.000 0.0093(14) 0.000
O2 0.0441(16) 0.0174(14) 0.0455(16) 0.0116(13) -0.0067(13) -0.0066(13)
O3 0.0294(14) 0.0413(18) 0.0393(15) 0.0150(14) 0.0133(12) 0.0091(13)
O1W 0.040(2) 0.036(2) 0.047(3) 0.000 -0.018(2) 0.000
O2W 0.057(3) 0.061(3) 0.024(2) 0.000 -0.0038(19) 0.000

loop_
_atom_type_symbol
_atom_type_description
_atom_type_scat_dispersion_real
_atom_type_scat_dispersion_imag
_atom_type_scat_source
C C 0.0033 0.0016 'International Tables Vol C Tables 4.2.6.8 and 6.1.1.4'
H H 0.0000 0.0000 'International Tables Vol C Tables 4.2.6.8 and 6.1.1.4'
O O 0.0106 0.0060 'International Tables Vol C Tables 4.2.6.8 and 6.1.1.4'
N N 0.0061 0.0033 'International Tables Vol C Tables 4.2.6.8 and 6.1.1.4'
P P 0.1023 0.0942 'International Tables Vol C Tables 4.2.6.8 and 6.1.1.4'
Cl Cl 0.1484 0.1585 'International Tables Vol C Tables 4.2.6.8 and 6.1.1.4'
Sm Sm -0.1638 3.4418 'International Tables Vol C Tables 4.2.6.8 and 6.1.1.4'

loop_
_geom_angle_atom_site_label_1
_geom_angle_atom_site_label_2
_geom_angle_atom_site_label_3
_geom_angle
_geom_angle_site_symmetry_1
_geom_angle_site_symmetry_3
_geom_angle_publ_flag
O1 Sm1 O2 92.47(8) . 2_554 ?
O1 Sm1 O2 92.47(8) . 8_665 ?
O2 Sm1 O2 152.71(17) 2_554 8_665 ?
O1 Sm1 O1W 77.16(15) . . ?
O2 Sm1 O1W 77.49(8) 2_554 . ?
O2 Sm1 O1W 77.49(8) 8_665 . ?
O1 Sm1 O3 77.75(11) . 6_658 ?
O2 Sm1 O3 129.38(11) 2_554 6_658 ?
O2 Sm1 O3 77.87(11) 8_665 6_658 ?
O1W Sm1 O3 143.74(10) . 6_658 ?
O1 Sm1 O3 77.75(11) . 4_557 ?
O2 Sm1 O3 77.87(11) 2_554 4_557 ?
O2 Sm1 O3 129.38(11) 8_665 4_557 ?
O1W Sm1 O3 143.74(10) . 4_557 ?
O3 Sm1 O3 51.51(14) 6_658 4_557 ?
O1 Sm1 O2W 146.15(15) . . ?
O2 Sm1 O2W 80.50(8) 2_554 . ?
O2 Sm1 O2W 80.50(8) 8_665 . ?
O1W Sm1 O2W 68.99(15) . . ?
O3 Sm1 O2W 131.59(11) 6_658 . ?
O3 Sm1 O2W 131.59(11) 4_557 . ?
O1 Sm1 Cl1 144.37(11) . . ?
O2 Sm1 Cl1 95.75(8) 2_554 . ?
O2 Sm1 Cl1 95.75(8) 8_665 . ?
O1W Sm1 Cl1 138.47(12) . . ?
O3 Sm1 Cl1 70.28(7) 6_658 . ?
O3 Sm1 Cl1 70.28(7) 4_557 . ?
O2W Sm1 Cl1 69.48(11) . . ?
O1 Sm1 C7 77.43(14) . 6_658 ?
O2 Sm1 C7 103.64(8) 2_554 6_658 ?
O2 Sm1 C7 103.64(8) 8_665 6_658 ?
O1W Sm1 C7 154.60(15) . 6_658 ?
O3 Sm1 C7 25.78(7) 6_658 6_658 ?
O3 Sm1 C7 25.78(7) 4_557 6_658 ?
O2W Sm1 C7 136.41(15) . 6_658 ?
Cl1 Sm1 C7 66.93(11) . 6_658 ?
O1 P1 O2 114.85(15) . 7_565 ?
O1 P1 O2 114.85(15) . . ?
O2 P1 O2 108.9(2) 7_565 . ?
O1 P1 C1 102.6(2) . . ?
O2 P1 C1 107.48(15) 7_565 . ?
O2 P1 C1 107.48(15) . . ?
C2 N1 C1 108.8(4) . . ?
C2 N1 H1B 109.6 . . ?
C1 N1 H1B 110.1 . . ?
N1 C1 P1 113.3(4) . . ?
N1 C1 H1A 108.8 . . ?
P1 C1 H1A 109.0 . . ?
N1 C2 C3 115.2(5) . . ?
N1 C2 H2A 108.3 . . ?
C3 C2 H2A 108.4 . . ?
C4 C3 C4 119.5(6) 7_565 . ?
C4 C3 C2 120.1(3) 7_565 . ?
C4 C3 C2 120.1(3) . . ?
C3 C4 C5 120.5(6) . . ?
C3 C4 H4A 119.5 . . ?
C5 C4 H4A 120.0 . . ?
C6 C5 C4 119.8(6) . . ?
C6 C5 H5A 119.5 . . ?
C4 C5 H5A 120.6 . . ?
C5 C6 C5 119.7(6) . 7_565 ?
C5 C6 C7 120.1(3) . . ?
C5 C6 C7 120.1(3) 7_565 . ?
O3 C7 O3 121.3(5) 7_565 . ?
O3 C7 C6 119.3(2) 7_565 . ?
O3 C7 C6 119.3(2) . . ?
O3 C7 Sm1 60.7(2) 7_565 6_558 ?
O3 C7 Sm1 60.7(2) . 6_558 ?
C6 C7 Sm1 173.9(4) . 6_558 ?
P1 O1 Sm1 162.6(3) . . ?
P1 O2 Sm1 148.29(18) . 2 ?
C7 O3 Sm1 93.5(2) . 6_558 ?
Sm1 O1W H1WA 109.5 . . ?
Sm1 O2W H2WA 109.3 . . ?

loop_
_geom_bond_atom_site_label_1
_geom_bond_atom_site_label_2
_geom_bond_distance
_geom_bond_site_symmetry_2
_geom_bond_publ_flag
Sm1 O1 2.256(3) . ?
Sm1 O2 2.263(3) 2_554 ?
Sm1 O2 2.263(3) 8_665 ?
Sm1 O1W 2.536(4) . ?
Sm1 O3 2.546(3) 6_658 ?
Sm1 O3 2.546(3) 4_557 ?
Sm1 O2W 2.551(4) . ?
Sm1 Cl1 2.8590(15) . ?
Sm1 C7 2.913(5) 6_658 ?
P1 O1 1.492(4) . ?
P1 O2 1.501(3) 7_565 ?
P1 O2 1.501(3) . ?
P1 C1 1.819(5) . ?
N1 C2 1.490(7) . ?
N1 C1 1.499(6) . ?
N1 H1B 0.9015 . ?
C1 H1A 0.9615 . ?
C2 C3 1.515(8) . ?
C2 H2A 0.9615 . ?
C3 C4 1.375(7) 7_565 ?
C3 C4 1.375(7) . ?
C4 C5 1.392(6) . ?
C4 H4A 0.9615 . ?
C5 C6 1.382(6) . ?
C5 H5A 0.9615 . ?
C6 C5 1.382(6) 7_565 ?
C6 C7 1.498(7) . ?
C7 O3 1.269(4) 7_565 ?
C7 O3 1.269(4) . ?
C7 Sm1 2.913(5) 6_558 ?
O2 Sm1 2.263(3) 2 ?
O3 Sm1 2.546(3) 6_558 ?
O1W H1WA 0.8513 . ?
O2W H2WA 0.8514 . ?
